data_4516723
loop_
_publ_author_name
'Bose, Shubhankar Kumar'
'Brand, Simon'
'Omoregie, Helen Oluwatola'
'Haehnel, Martin'
'Maier, Jonathan'
'Bringmann, Gerhard'
'Marder, Todd B.'

_publ_section_title
;
 Highly Efficient Synthesis of Alkylboronate Esters via Cu(II)-Catalyzed
 Borylation of Unactivated Alkyl Bromides and Chlorides in Air
;
_journal_issue 12
_journal_name_full 'ACS Catalysis'
_journal_page_first 8332
_journal_paper_doi 10.1021/acscatal.6b02918
_journal_volume 6
_journal_year 2016
_chemical_formula_moiety 'C22 H17 Cu N3 O5'
_chemical_formula_sum 'C22 H17 Cu N3 O5'
_chemical_formula_weight 466.92
_space_group_crystal_system monoclinic
_space_group_IT_number 14
_space_group_name_Hall '-P 2yn'
_space_group_name_H-M_alt 'P 1 21/n 1'
_atom_sites_solution_hydrogens geom
_atom_sites_solution_secondary iterative
_audit_creation_method SHELXL-2014/7
_cell_angle_alpha 90
_cell_angle_beta 90.094(2)
_cell_angle_gamma 90
_cell_formula_units_Z 4
_cell_length_a 7.3869(10)
_cell_length_b 17.690(3)
_cell_length_c 14.677(2)
_cell_measurement_reflns_used 9983
_cell_measurement_temperature 168(2)
_cell_measurement_theta_max 26.84
_cell_measurement_theta_min 2.30
_cell_volume 1917.9(5)
_computing_cell_refinement 'Saint+ ver. V8.34A (Bruker AXS)'
_computing_data_collection 'Smart NT ver. 5.63 (Bruker AXS)'
_computing_data_reduction 'Saint+ ver. V8.34A (Bruker AXS)'
_computing_molecular_graphics 'ShelXLe (Huebschle et all, 2011)'
_computing_publication_material 'SHELXL-2014/7 (Sheldrick, 2014)'
_computing_structure_refinement 'SHELXL-2014/7 (Sheldrick, 2014)'
_computing_structure_solution 'SHELXT (Sheldrick, 2012)'
_diffrn_ambient_temperature 168(2)
_diffrn_detector 'CCD area detector (Apex1)'
_diffrn_detector_area_resol_mean 8.333
_diffrn_measured_fraction_theta_full 1.000
_diffrn_measured_fraction_theta_max 0.999
_diffrn_measurement_device_type 'Bruker SMART-APEX'
_diffrn_measurement_method '\f and \w scans'
_diffrn_radiation_type MoK\a
_diffrn_radiation_wavelength 0.71073
_diffrn_reflns_av_R_equivalents 0.0241
_diffrn_reflns_av_unetI/netI 0.0163
_diffrn_reflns_Laue_measured_fraction_full 1.000
_diffrn_reflns_Laue_measured_fraction_max 0.999
_diffrn_reflns_limit_h_max 9
_diffrn_reflns_limit_h_min -8
_diffrn_reflns_limit_k_max 21
_diffrn_reflns_limit_k_min -21
_diffrn_reflns_limit_l_max 18
_diffrn_reflns_limit_l_min -18
_diffrn_reflns_number 22463
_diffrn_reflns_point_group_measured_fraction_full 1.000
_diffrn_reflns_point_group_measured_fraction_max 0.999
_diffrn_reflns_theta_full 25.242
_diffrn_reflns_theta_max 25.999
_diffrn_reflns_theta_min 1.803
_diffrn_source 'sealed tube'
_exptl_absorpt_coefficient_mu 1.181
_exptl_absorpt_correction_T_max 0.7454
_exptl_absorpt_correction_T_min 0.6600
_exptl_absorpt_correction_type multi-scan
_exptl_absorpt_process_details 'SadAbs 2014/5 (Bruker AXS)'
_exptl_crystal_colour green
_exptl_crystal_density_diffrn 1.617
_exptl_crystal_description needle
_exptl_crystal_F_000 956
_exptl_crystal_size_max 0.400
_exptl_crystal_size_mid 0.120
_exptl_crystal_size_min 0.100
_refine_diff_density_max 0.528
_refine_diff_density_min -0.303
_refine_diff_density_rms 0.058
_refine_ls_extinction_method none
_refine_ls_goodness_of_fit_ref 1.044
_refine_ls_hydrogen_treatment constr
_refine_ls_matrix_type full
_refine_ls_number_parameters 281
_refine_ls_number_reflns 3769
_refine_ls_number_restraints 0
_refine_ls_restrained_S_all 1.044
_refine_ls_R_factor_all 0.0300
_refine_ls_R_factor_gt 0.0285
_refine_ls_shift/su_max 0.002
_refine_ls_shift/su_mean 0.000
_refine_ls_structure_factor_coef Fsqd
_refine_ls_weighting_details 'w=1/[\s^2^(Fo^2^)+(0.0348P)^2^+1.7209P] where P=(Fo^2^+2Fc^2^)/3'
_refine_ls_weighting_scheme calc
_refine_ls_wR_factor_gt 0.0723
_refine_ls_wR_factor_ref 0.0738
_reflns_Friedel_coverage 0.000
_reflns_number_gt 3600
_reflns_number_total 3769
_reflns_threshold_expression 'I > 2\s(I)'
_cod_data_source_file cs6b02918_si_002.cif
_cod_data_source_block MaHa118_multiscan3_a
_cod_original_sg_symbol_H-M 'P 21/n'
_cod_database_code 4516723
_shelx_shelxl_version_number 2014/7
_shelx_space_group_comment
;
The symmetry employed for this shelxl refinement is uniquely defined
by the following loop, which should always be used as a source of
symmetry information in preference to the above space-group names.
They are only intended as comments.
;
_shelx_estimated_absorpt_t_min 0.649
_shelx_estimated_absorpt_t_max 0.891

loop_
_space_group_symop_operation_xyz
'x, y, z'
'-x+1/2, y+1/2, -z+1/2'
'-x, -y, -z'
'x-1/2, -y-1/2, z-1/2'

loop_
_atom_site_label
_atom_site_type_symbol
_atom_site_fract_x
_atom_site_fract_y
_atom_site_fract_z
_atom_site_U_iso_or_equiv
_atom_site_adp_type
_atom_site_occupancy
_atom_site_site_symmetry_order
_atom_site_calc_flag
_atom_site_refinement_flags_posn
_atom_site_refinement_flags_adp
Cu1 Cu 0.34444(3) 0.41104(2) 0.56470(2) 0.01948(8) Uani 1 1 d . .
O1 O 0.45603(19) 0.31834(7) 0.52852(9) 0.0266(3) Uani 1 1 d . .
O2 O 0.29676(18) 0.44400(7) 0.44271(8) 0.0239(3) Uani 1 1 d . .
O3 O 0.05912(18) 0.35561(8) 0.58456(10) 0.0307(3) Uani 1 1 d . .
O4 O 0.0607(3) 0.26749(11) 0.68677(12) 0.0632(6) Uani 1 1 d . .
O5 O 0.0173(3) 0.23881(10) 0.54656(13) 0.0682(6) Uani 1 1 d . .
N1 N 0.26453(19) 0.51081(8) 0.61559(10) 0.0181(3) Uani 1 1 d . .
N2 N 0.4218(2) 0.39325(8) 0.69453(10) 0.0194(3) Uani 1 1 d . .
N3 N 0.0430(2) 0.28680(9) 0.60625(11) 0.0283(4) Uani 1 1 d . .
C1 C 0.4561(2) 0.29288(10) 0.44703(13) 0.0229(4) Uani 1 1 d . .
C2 C 0.5420(3) 0.21622(11) 0.43573(14) 0.0334(5) Uani 1 1 d . .
H2A H 0.5630 0.2067 0.3722 0.050 Uiso 1 1 calc R U
H2B H 0.4626 0.1782 0.4597 0.050 Uiso 1 1 calc R U
H2C H 0.6551 0.2149 0.4680 0.050 Uiso 1 1 calc R U
C3 C 0.3865(2) 0.33016(10) 0.37030(12) 0.0220(4) Uani 1 1 d . .
H3 H 0.3890 0.3045 0.3150 0.026 Uiso 1 1 calc R U
C4 C 0.3136(2) 0.40326(10) 0.37100(12) 0.0183(3) Uani 1 1 d . .
C5 C 0.2491(2) 0.43955(10) 0.28425(12) 0.0186(3) Uani 1 1 d . .
C6 C 0.2613(3) 0.40362(10) 0.19897(13) 0.0223(4) Uani 1 1 d . .
H6 H 0.3135 0.3559 0.1944 0.027 Uiso 1 1 calc R U
C7 C 0.1951(3) 0.43956(11) 0.12145(12) 0.0255(4) Uani 1 1 d . .
H7 H 0.2022 0.4154 0.0653 0.031 Uiso 1 1 calc R U
C8 C 0.1184(3) 0.51117(11) 0.12708(12) 0.0255(4) Uani 1 1 d . .
H8 H 0.0755 0.5349 0.0748 0.031 Uiso 1 1 calc R U
C9 C 0.1060(2) 0.54730(11) 0.21109(13) 0.0242(4) Uani 1 1 d . .
H9 H 0.0544 0.5951 0.2151 0.029 Uiso 1 1 calc R U
C10 C 0.1711(2) 0.51160(10) 0.28894(12) 0.0210(4) Uani 1 1 d . .
H10 H 0.1627 0.5359 0.3449 0.025 Uiso 1 1 calc R U
C11 C 0.1889(2) 0.56931(10) 0.57321(12) 0.0205(4) Uani 1 1 d . .
H11 H 0.1664 0.5658 0.5110 0.025 Uiso 1 1 calc R U
C12 C 0.1417(2) 0.63616(10) 0.61878(12) 0.0227(4) Uani 1 1 d . .
H12 H 0.0898 0.6762 0.5870 0.027 Uiso 1 1 calc R U
C13 C 0.1728(2) 0.64196(10) 0.71105(13) 0.0224(4) Uani 1 1 d . .
H13 H 0.1443 0.6863 0.7418 0.027 Uiso 1 1 calc R U
C14 C 0.2485(2) 0.58013(10) 0.75874(12) 0.0182(3) Uani 1 1 d . .
C15 C 0.2926(2) 0.51591(10) 0.70725(11) 0.0173(3) Uani 1 1 d . .
C16 C 0.2798(2) 0.57854(11) 0.85545(12) 0.0218(4) Uani 1 1 d . .
H16 H 0.2534 0.6211 0.8902 0.026 Uiso 1 1 calc R U
C17 C 0.3474(2) 0.51585(11) 0.89680(12) 0.0218(4) Uani 1 1 d . .
H17 H 0.3611 0.5156 0.9598 0.026 Uiso 1 1 calc R U
C18 C 0.3982(2) 0.44984(10) 0.84545(12) 0.0196(4) Uani 1 1 d . .
C19 C 0.3727(2) 0.45108(10) 0.75036(12) 0.0177(3) Uani 1 1 d . .
C20 C 0.5014(2) 0.33292(10) 0.73130(13) 0.0229(4) Uani 1 1 d . .
H20 H 0.5389 0.2939 0.6933 0.028 Uiso 1 1 calc R U
C21 C 0.5306(3) 0.32641(10) 0.82553(13) 0.0246(4) Uani 1 1 d . .
H21 H 0.5859 0.2834 0.8492 0.030 Uiso 1 1 calc R U
C22 C 0.4771(2) 0.38388(11) 0.88274(12) 0.0228(4) Uani 1 1 d . .
H22 H 0.4927 0.3794 0.9454 0.027 Uiso 1 1 calc R U

loop_
_atom_site_aniso_label
_atom_site_aniso_U_11
_atom_site_aniso_U_22
_atom_site_aniso_U_33
_atom_site_aniso_U_23
_atom_site_aniso_U_13
_atom_site_aniso_U_12
Cu1 0.02662(14) 0.01669(13) 0.01514(13) -0.00052(7) -0.00110(9) 0.00406(8)
O1 0.0370(8) 0.0223(7) 0.0204(6) -0.0008(5) -0.0012(5) 0.0089(6)
O2 0.0345(7) 0.0208(6) 0.0164(6) -0.0012(5) 0.0004(5) 0.0063(5)
O3 0.0291(7) 0.0203(7) 0.0426(8) 0.0088(6) -0.0032(6) -0.0002(5)
O4 0.1099(17) 0.0513(11) 0.0285(9) 0.0147(8) -0.0050(10) -0.0082(11)
O5 0.1276(19) 0.0283(9) 0.0487(11) -0.0099(8) -0.0358(12) 0.0034(10)
N1 0.0203(7) 0.0179(7) 0.0161(7) 0.0007(6) 0.0004(6) 0.0005(6)
N2 0.0214(7) 0.0168(7) 0.0200(7) 0.0016(6) -0.0020(6) -0.0015(6)
N3 0.0369(9) 0.0227(8) 0.0253(8) 0.0042(7) -0.0061(7) -0.0028(7)
C1 0.0242(9) 0.0188(9) 0.0256(9) -0.0016(7) 0.0009(7) 0.0005(7)
C2 0.0507(13) 0.0207(10) 0.0288(10) -0.0021(8) -0.0007(9) 0.0101(9)
C3 0.0271(9) 0.0195(9) 0.0194(9) -0.0041(7) -0.0002(7) 0.0007(7)
C4 0.0174(8) 0.0204(9) 0.0171(8) -0.0002(6) 0.0017(6) -0.0023(6)
C5 0.0166(8) 0.0206(9) 0.0187(8) 0.0001(7) 0.0011(6) -0.0035(6)
C6 0.0247(9) 0.0218(9) 0.0204(9) -0.0021(7) 0.0024(7) -0.0029(7)
C7 0.0288(10) 0.0303(10) 0.0176(9) -0.0025(7) 0.0007(7) -0.0068(8)
C8 0.0248(9) 0.0317(10) 0.0201(9) 0.0062(8) -0.0029(7) -0.0066(8)
C9 0.0223(9) 0.0230(9) 0.0273(10) 0.0034(8) -0.0002(7) -0.0009(7)
C10 0.0208(9) 0.0231(9) 0.0192(8) -0.0005(7) 0.0008(7) -0.0019(7)
C11 0.0239(9) 0.0212(9) 0.0163(8) 0.0015(7) -0.0010(7) 0.0013(7)
C12 0.0238(9) 0.0203(9) 0.0241(9) 0.0029(7) -0.0011(7) 0.0032(7)
C13 0.0223(9) 0.0203(9) 0.0247(9) -0.0021(7) 0.0016(7) 0.0020(7)
C14 0.0167(8) 0.0186(8) 0.0194(9) -0.0005(7) 0.0000(6) -0.0012(6)
C15 0.0164(8) 0.0190(8) 0.0166(8) 0.0016(7) -0.0001(6) -0.0032(6)
C16 0.0210(9) 0.0253(9) 0.0192(9) -0.0052(7) 0.0005(7) -0.0017(7)
C17 0.0209(9) 0.0294(10) 0.0153(8) -0.0016(7) -0.0011(6) -0.0032(7)
C18 0.0157(8) 0.0227(9) 0.0205(9) 0.0024(7) -0.0023(6) -0.0055(7)
C19 0.0173(8) 0.0170(8) 0.0188(8) 0.0011(7) -0.0006(6) -0.0035(6)
C20 0.0252(9) 0.0164(8) 0.0272(10) 0.0010(7) -0.0043(7) -0.0013(7)
C21 0.0264(10) 0.0179(9) 0.0294(10) 0.0069(7) -0.0069(8) -0.0032(7)
C22 0.0240(9) 0.0248(9) 0.0197(9) 0.0063(7) -0.0053(7) -0.0059(7)

loop_
_atom_type_symbol
_atom_type_description
_atom_type_scat_dispersion_real
_atom_type_scat_dispersion_imag
_atom_type_scat_source
C C 0.0033 0.0016 'International Tables Vol C Tables 4.2.6.8 and 6.1.1.4'
H H 0.0000 0.0000 'International Tables Vol C Tables 4.2.6.8 and 6.1.1.4'
N N 0.0061 0.0033 'International Tables Vol C Tables 4.2.6.8 and 6.1.1.4'
O O 0.0106 0.0060 'International Tables Vol C Tables 4.2.6.8 and 6.1.1.4'
Cu Cu 0.3201 1.2651 'International Tables Vol C Tables 4.2.6.8 and 6.1.1.4'

loop_
_geom_angle_atom_site_label_1
_geom_angle_atom_site_label_2
_geom_angle_atom_site_label_3
_geom_angle
O1 Cu1 O2 94.61(5)
O1 Cu1 N1 170.37(6)
O2 Cu1 N1 91.52(6)
O1 Cu1 N2 90.40(6)
O2 Cu1 N2 169.72(6)
N1 Cu1 N2 82.43(6)
O1 Cu1 O3 93.67(6)
O2 Cu1 O3 94.57(5)
N1 Cu1 O3 93.24(5)
N2 Cu1 O3 94.06(6)
C1 O1 Cu1 124.28(12)
C4 O2 Cu1 125.34(12)
N3 O3 Cu1 121.31(12)
C11 N1 C15 118.22(15)
C11 N1 Cu1 129.36(12)
C15 N1 Cu1 112.41(11)
C20 N2 C19 118.44(16)
C20 N2 Cu1 129.28(13)
C19 N2 Cu1 112.16(11)
O5 N3 O4 120.27(18)
O5 N3 O3 119.88(17)
O4 N3 O3 119.78(18)
O1 C1 C3 125.82(17)
O1 C1 C2 114.91(16)
C3 C1 C2 119.27(17)
C1 C2 H2A 109.5
C1 C2 H2B 109.5
H2A C2 H2B 109.5
C1 C2 H2C 109.5
H2A C2 H2C 109.5
H2B C2 H2C 109.5
C4 C3 C1 124.67(17)
C4 C3 H3 117.7
C1 C3 H3 117.7
O2 C4 C3 124.26(16)
O2 C4 C5 115.11(15)
C3 C4 C5 120.63(16)
C10 C5 C6 118.79(16)
C10 C5 C4 118.50(15)
C6 C5 C4 122.71(16)
C7 C6 C5 119.89(17)
C7 C6 H6 120.1
C5 C6 H6 120.1
C8 C7 C6 120.69(17)
C8 C7 H7 119.7
C6 C7 H7 119.7
C7 C8 C9 119.91(17)
C7 C8 H8 120.0
C9 C8 H8 120.0
C10 C9 C8 119.74(18)
C10 C9 H9 120.1
C8 C9 H9 120.1
C9 C10 C5 120.98(17)
C9 C10 H10 119.5
C5 C10 H10 119.5
N1 C11 C12 122.51(16)
N1 C11 H11 118.7
C12 C11 H11 118.7
C13 C12 C11 119.36(17)
C13 C12 H12 120.3
C11 C12 H12 120.3
C12 C13 C14 119.65(17)
C12 C13 H13 120.2
C14 C13 H13 120.2
C15 C14 C13 116.86(16)
C15 C14 C16 118.60(16)
C13 C14 C16 124.53(16)
N1 C15 C14 123.36(16)
N1 C15 C19 116.32(15)
C14 C15 C19 120.32(15)
C17 C16 C14 121.01(17)
C17 C16 H16 119.5
C14 C16 H16 119.5
C16 C17 C18 121.59(16)
C16 C17 H17 119.2
C18 C17 H17 119.2
C19 C18 C22 116.78(17)
C19 C18 C17 118.15(16)
C22 C18 C17 125.04(17)
N2 C19 C18 123.38(16)
N2 C19 C15 116.42(15)
C18 C19 C15 120.20(16)
N2 C20 C21 122.12(17)
N2 C20 H20 118.9
C21 C20 H20 118.9
C22 C21 C20 119.76(17)
C22 C21 H21 120.1
C20 C21 H21 120.1
C21 C22 C18 119.46(17)
C21 C22 H22 120.3
C18 C22 H22 120.3

loop_
_geom_bond_atom_site_label_1
_geom_bond_atom_site_label_2
_geom_bond_distance
Cu1 O1 1.9110(13)
Cu1 O2 1.9151(13)
Cu1 N1 2.0056(15)
Cu1 N2 2.0133(15)
Cu1 O3 2.3432(14)
O1 C1 1.278(2)
O2 C4 1.282(2)
O3 N3 1.264(2)
O4 N3 1.237(2)
O5 N3 1.234(2)
N1 C11 1.330(2)
N1 C15 1.364(2)
N2 C20 1.332(2)
N2 C19 1.360(2)
C1 C3 1.402(3)
C1 C2 1.506(3)
C2 H2A 0.9600
C2 H2B 0.9600
C2 H2C 0.9600
C3 C4 1.401(2)
C3 H3 0.9300
C4 C5 1.503(2)
C5 C10 1.401(3)
C5 C6 1.407(2)
C6 C7 1.391(3)
C6 H6 0.9300
C7 C8 1.390(3)
C7 H7 0.9300
C8 C9 1.392(3)
C8 H8 0.9300
C9 C10 1.391(3)
C9 H9 0.9300
C10 H10 0.9300
C11 C12 1.403(3)
C11 H11 0.9300
C12 C13 1.377(3)
C12 H12 0.9300
C13 C14 1.413(2)
C13 H13 0.9300
C14 C15 1.403(2)
C14 C16 1.438(2)
C15 C19 1.437(2)
C16 C17 1.359(3)
C16 H16 0.9300
C17 C18 1.440(3)
C17 H17 0.9300
C18 C19 1.408(2)
C18 C22 1.414(3)
C20 C21 1.404(3)
C20 H20 0.9300
C21 C22 1.377(3)
C21 H21 0.9300
C22 H22 0.9300
